data_7250033
loop_
_publ_author_name
'Song, Lixing'
'Wei, Lijie'
'Liu, Chunling'
'Liu, Yiwei'
'Lian, Xiang'

_publ_section_title
;
 Halogen-bonded cocrystallization of racetam pharmaceuticals and
 perfluorinated iodobenzenes
;
_journal_issue 14
_journal_name_full CrystEngComm
_journal_page_first 2233
_journal_page_last 2240
_journal_paper_doi 10.1039/D5CE00090D
_journal_volume 27
_journal_year 2025
_chemical_formula_moiety 'C12 H13 N O3, C6 F3 I3'
_chemical_formula_sum 'C18 H13 F3 I3 N O3'
_chemical_formula_weight 728.99
_space_group_crystal_system orthorhombic
_space_group_IT_number 29
_space_group_name_Hall 'P 2c -2ac'
_space_group_name_H-M_alt 'P c a 21'
_atom_sites_solution_hydrogens geom
_audit_creation_date 2025-01-06
_audit_creation_method
;
Olex2 1.5
(compiled 2023.08.24 svn.re1ec1418 for OlexSys, GUI svn.r6817)
;
_audit_update_record
;
2025-01-06 deposited with the CCDC.	2025-02-26 downloaded from the CCDC.
;
_cell_angle_alpha 90
_cell_angle_beta 90
_cell_angle_gamma 90
_cell_formula_units_Z 4
_cell_length_a 28.0048(13)
_cell_length_b 4.8659(3)
_cell_length_c 15.7552(9)
_cell_measurement_reflns_used 3470
_cell_measurement_temperature 296(2)
_cell_measurement_theta_max 25.2490
_cell_measurement_theta_min 3.1420
_cell_volume 2146.9(2)
_computing_cell_refinement
;
CrysAlisPro, Agilent Technologies,
Version 1.171.37.35 (release 13-08-2014 CrysAlis171 .NET)
(compiled Aug 13 2014,18:06:01)
;
_computing_data_collection MAR
_computing_data_reduction
;
CrysAlisPro, Agilent Technologies,
Version 1.171.37.35 (release 13-08-2014 CrysAlis171 .NET)
(compiled Aug 13 2014,18:06:01)
;
_computing_molecular_graphics 'Olex2 1.5 (Dolomanov et al., 2009)'
_computing_publication_material 'Olex2 1.5 (Dolomanov et al., 2009)'
_computing_structure_refinement 'SHELXL-2014/7 (Sheldrick, 2014)'
_computing_structure_solution 'SHELXT (Sheldrick, 2015)'
_diffrn_ambient_temperature 296(2)
_diffrn_measured_fraction_theta_full 0.995
_diffrn_measured_fraction_theta_max 0.995
_diffrn_measurement_device_type 'MAR345 image plate'
_diffrn_measurement_method '125 images, \D\F 1.2\% '
_diffrn_radiation_monochromator 'Xenocs Fox3D mirror'
_diffrn_radiation_type MoK\a
_diffrn_radiation_wavelength 0.71073
_diffrn_reflns_av_R_equivalents 0.0383
_diffrn_reflns_av_unetI/netI 0.0342
_diffrn_reflns_Laue_measured_fraction_full 0.995
_diffrn_reflns_Laue_measured_fraction_max 0.995
_diffrn_reflns_limit_h_max 33
_diffrn_reflns_limit_h_min -33
_diffrn_reflns_limit_k_max 5
_diffrn_reflns_limit_k_min -5
_diffrn_reflns_limit_l_max 18
_diffrn_reflns_limit_l_min -17
_diffrn_reflns_number 9956
_diffrn_reflns_point_group_measured_fraction_full 0.950
_diffrn_reflns_point_group_measured_fraction_max 0.950
_diffrn_reflns_theta_full 25.242
_diffrn_reflns_theta_max 25.246
_diffrn_reflns_theta_min 2.967
_diffrn_source 'Rigaku UltraX 18 rotating anode'
_exptl_absorpt_coefficient_mu 4.411
_exptl_absorpt_correction_T_max 1.00000
_exptl_absorpt_correction_T_min 0.61268
_exptl_absorpt_correction_type multi-scan
_exptl_absorpt_process_details
;
CrysAlisPro, Agilent Technologies,
Version 1.171.37.35 (release 13-08-2014 CrysAlis171 .NET)
(compiled Aug 13 2014,18:06:01)
Empirical absorption correction using spherical harmonics,
 implemented in SCALE3 ABSPACK scaling algorithm.
;
_exptl_crystal_colour colourless
_exptl_crystal_colour_primary colourless
_exptl_crystal_density_diffrn 2.255
_exptl_crystal_description plate
_exptl_crystal_F_000 1352
_exptl_crystal_size_max 0.5
_exptl_crystal_size_mid 0.2
_exptl_crystal_size_min 0.04
_refine_diff_density_max 0.538
_refine_diff_density_min -0.758
_refine_diff_density_rms 0.108
_refine_ls_abs_structure_details
;
 Flack x determined using 1453 quotients [(I+)-(I-)]/[(I+)+(I-)]
 (Parsons, Flack and Wagner, Acta Cryst. B69 (2013) 249-259).
;
_refine_ls_abs_structure_Flack -0.02(4)
_refine_ls_extinction_method none
_refine_ls_goodness_of_fit_ref 1.020
_refine_ls_hydrogen_treatment constr
_refine_ls_matrix_type full
_refine_ls_number_parameters 254
_refine_ls_number_reflns 3675
_refine_ls_number_restraints 1
_refine_ls_restrained_S_all 1.020
_refine_ls_R_factor_all 0.0385
_refine_ls_R_factor_gt 0.0361
_refine_ls_shift/su_max 0.001
_refine_ls_shift/su_mean 0.000
_refine_ls_structure_factor_coef Fsqd
_refine_ls_weighting_details 'w=1/[\s^2^(Fo^2^)+(0.0752P)^2^] where P=(Fo^2^+2Fc^2^)/3'
_refine_ls_weighting_scheme calc
_refine_ls_wR_factor_gt 0.0982
_refine_ls_wR_factor_ref 0.1013
_reflns_Friedel_coverage 0.836
_reflns_Friedel_fraction_full 0.900
_reflns_Friedel_fraction_max 0.900
_reflns_number_gt 3440
_reflns_number_total 3675
_reflns_threshold_expression 'I > 2\s(I)'
_cod_data_source_file d5ce00090d2.cif
_cod_data_source_block ANI_TFTI_meoh
_cod_depositor_comments 'Adding full bibliography for 7250032--7250035.cif.'
_cod_database_code 7250033
_shelx_shelxl_version_number 2014/7
_shelx_space_group_comment
;
The symmetry employed for this shelxl refinement is uniquely defined
by the following loop, which should always be used as a source of
symmetry information in preference to the above space-group names.
They are only intended as comments.
;
_olex2_refinement_description
;
1. Others
 Fixed Uiso: H4A(0.121) H4B(0.121) H5A(0.129) H5B(0.129) H6A(0.086) H6B(0.086)
 H14(0.07) H13(0.078) H11(0.071) H10(0.067) H16A(0.141) H16B(0.141) H16C(0.141)
 Fixed X: H4A(0.3699) H4B(0.3555) H5A(0.4067) H5B(0.4246) H6A(0.4884)
 H6B(0.4704) H14(0.5329) H13(0.5198) H11(0.4022) H10(0.4154) H16A(0.4153)
 H16B(0.4158) H16C(0.3858)
 Fixed Y: H4A(0.4263) H4B(0.6722) H5A(0.9201) H5B(0.6661) H6A(0.6457)
 H6B(0.9005) H14(0.0604) H13(-0.185) H11(0.2624) H10(0.5054) H16A(0.0947) H16B(-
 0.2124) H16C(-0.1268)
 Fixed Z: H4A(0.2148) H4B(0.2746) H5A(0.2111) H5B(0.1581) H6A(0.2354)
 H6B(0.2885) H14(0.4638) H13(0.586) H11(0.6328) H10(0.509) H16A(0.7641)
 H16B(0.7942) H16C(0.7145)
;
_olex2_submission_special_instructions 'No special instructions were received'

loop_
_space_group_symop_operation_xyz
'x, y, z'
'-x, -y, z+1/2'
'x+1/2, -y, z'
'-x+1/2, y, z+1/2'

loop_
_atom_site_label
_atom_site_type_symbol
_atom_site_fract_x
_atom_site_fract_y
_atom_site_fract_z
_atom_site_U_iso_or_equiv
_atom_site_adp_type
_atom_site_occupancy
_atom_site_site_symmetry_order
_atom_site_calc_flag
_atom_site_refinement_flags_posn
_atom_site_refinement_flags_adp
_atom_site_refinement_flags_occupancy
_atom_site_disorder_assembly
_atom_site_disorder_group
O3 O 0.3884(3) 0.241(2) 0.3706(5) 0.092(2) Uani 1 1 d . . . . .
C2 C 0.4053(4) 0.4227(19) 0.3269(7) 0.064(2) Uani 1 1 d . . . . .
C4 C 0.3820(5) 0.561(3) 0.2549(10) 0.101(4) Uani 1 1 d . . . . .
H4A H 0.3699 0.4263 0.2148 0.121 Uiso 1 1 calc R U . . .
H4B H 0.3555 0.6722 0.2746 0.121 Uiso 1 1 calc R U . . .
C5 C 0.4179(5) 0.732(4) 0.2150(9) 0.108(5) Uani 1 1 d . . . . .
H5A H 0.4067 0.9201 0.2111 0.129 Uiso 1 1 calc R U . . .
H5B H 0.4246 0.6661 0.1581 0.129 Uiso 1 1 calc R U . . .
C6 C 0.4618(4) 0.719(2) 0.2679(7) 0.072(2) Uani 1 1 d . . . . .
H6A H 0.4884 0.6457 0.2354 0.086 Uiso 1 1 calc R U . . .
H6B H 0.4704 0.9005 0.2885 0.086 Uiso 1 1 calc R U . . .
N1 N 0.4498(3) 0.5365(14) 0.3387(5) 0.0530(15) Uani 1 1 d . . . . .
C7 C 0.4863(3) 0.4650(16) 0.3945(6) 0.0537(18) Uani 1 1 d . . . . .
O8 O 0.5267(2) 0.5363(15) 0.3781(5) 0.0683(16) Uani 1 1 d . . . . .
C9 C 0.4748(2) 0.3058(15) 0.4730(5) 0.0479(14) Uani 1 1 d . . . . .
C14 C 0.5064(3) 0.0993(14) 0.4973(7) 0.058(2) Uani 1 1 d . . . . .
H14 H 0.5329 0.0604 0.4638 0.070 Uiso 1 1 calc R U . . .
C13 C 0.4987(4) -0.0464(18) 0.5704(7) 0.065(2) Uani 1 1 d . . . . .
H13 H 0.5198 -0.1850 0.5860 0.078 Uiso 1 1 calc R U . . .
C12 C 0.4596(3) 0.0118(17) 0.6212(6) 0.059(2) Uani 1 1 d . . . . .
C11 C 0.4282(3) 0.2207(19) 0.5986(6) 0.0588(19) Uani 1 1 d . . . . .
H11 H 0.4022 0.2624 0.6328 0.071 Uiso 1 1 calc R U . . .
C10 C 0.4363(3) 0.3655(17) 0.5245(6) 0.0559(19) Uani 1 1 d . . . . .
H10 H 0.4154 0.5054 0.5090 0.067 Uiso 1 1 calc R U . . .
O15 O 0.4545(3) -0.1453(15) 0.6929(5) 0.0783(19) Uani 1 1 d . . . . .
C16 C 0.4147(5) -0.093(2) 0.7456(9) 0.094(4) Uani 1 1 d . . . . .
H16A H 0.4153 0.0947 0.7641 0.141 Uiso 1 1 calc R U . . .
H16B H 0.4158 -0.2124 0.7942 0.141 Uiso 1 1 calc R U . . .
H16C H 0.3858 -0.1268 0.7145 0.141 Uiso 1 1 calc R U . . .
C18 C 0.6892(3) 0.5611(16) 0.5162(6) 0.0537(19) Uani 1 1 d . . . . .
C17 C 0.7008(3) 0.7056(17) 0.5875(5) 0.0554(18) Uani 1 1 d . . . . .
C22 C 0.7439(3) 0.6755(17) 0.6296(6) 0.0567(19) Uani 1 1 d . . . . .
C21 C 0.7765(3) 0.495(2) 0.5946(6) 0.0588(19) Uani 1 1 d . . . . .
C20 C 0.7676(3) 0.3493(16) 0.5211(6) 0.0528(18) Uani 1 1 d . . . . .
C19 C 0.7230(3) 0.3832(15) 0.4836(6) 0.0523(18) Uani 1 1 d . . . . .
I1 I 0.62147(2) 0.57951(12) 0.46118(4) 0.0692(2) Uani 1 1 d . . . . .
I3 I 0.75770(3) 0.88126(15) 0.74193(6) 0.0885(3) Uani 1 1 d . . . . .
I2 I 0.81889(2) 0.09433(10) 0.46601(5) 0.0642(2) Uani 1 1 d . . . . .
F1 F 0.6690(2) 0.8852(10) 0.6178(4) 0.0730(15) Uani 1 1 d . . . . .
F3 F 0.81974(18) 0.4670(14) 0.6313(5) 0.0771(16) Uani 1 1 d . . . . .
F2 F 0.71324(19) 0.2380(13) 0.4140(4) 0.0722(15) Uani 1 1 d . . . . .

loop_
_atom_site_aniso_label
_atom_site_aniso_U_11
_atom_site_aniso_U_22
_atom_site_aniso_U_33
_atom_site_aniso_U_23
_atom_site_aniso_U_13
_atom_site_aniso_U_12
O3 0.073(4) 0.125(6) 0.079(5) 0.016(4) -0.009(4) -0.050(5)
C2 0.052(5) 0.082(6) 0.060(5) 0.000(4) 0.001(4) -0.011(4)
C4 0.072(7) 0.141(12) 0.090(10) 0.019(8) -0.019(7) -0.004(6)
C5 0.090(8) 0.143(12) 0.091(9) 0.046(8) -0.023(7) -0.020(8)
C6 0.065(5) 0.079(6) 0.072(6) 0.019(5) 0.007(5) -0.009(4)
N1 0.044(3) 0.060(3) 0.055(4) 0.005(3) -0.003(3) -0.009(3)
C7 0.051(5) 0.049(4) 0.061(5) -0.010(3) 0.011(4) 0.002(3)
O8 0.041(3) 0.079(4) 0.084(5) -0.005(3) 0.002(3) -0.010(3)
C9 0.044(3) 0.053(3) 0.047(4) -0.006(3) -0.005(3) -0.006(3)
C14 0.047(4) 0.053(4) 0.075(6) -0.011(4) 0.004(4) 0.001(3)
C13 0.064(5) 0.052(4) 0.079(6) -0.003(4) -0.009(5) 0.004(4)
C12 0.061(5) 0.052(4) 0.065(5) 0.000(4) -0.018(4) -0.008(4)
C11 0.049(4) 0.074(5) 0.054(4) -0.010(4) -0.001(3) 0.001(4)
C10 0.048(4) 0.064(4) 0.056(5) -0.009(3) -0.003(4) 0.008(3)
O15 0.089(5) 0.083(4) 0.063(4) 0.014(4) -0.009(4) -0.005(4)
C16 0.098(9) 0.122(10) 0.062(6) 0.024(6) 0.005(7) -0.007(6)
C18 0.043(4) 0.059(4) 0.059(5) -0.003(3) -0.001(4) 0.002(3)
C17 0.054(4) 0.057(4) 0.055(4) -0.003(3) 0.013(4) 0.000(3)
C22 0.061(5) 0.055(4) 0.054(5) -0.003(4) 0.002(4) -0.004(4)
C21 0.048(4) 0.070(5) 0.058(5) 0.000(4) -0.004(4) -0.004(4)
C20 0.047(4) 0.050(4) 0.061(5) 0.003(3) 0.003(4) 0.003(3)
C19 0.039(3) 0.060(4) 0.057(5) -0.005(3) 0.001(3) 0.000(3)
I1 0.0476(3) 0.0850(4) 0.0749(4) -0.0038(3) -0.0056(3) 0.0119(2)
I3 0.1107(6) 0.0934(5) 0.0613(4) -0.0207(3) -0.0049(4) -0.0135(4)
I2 0.0482(3) 0.0619(3) 0.0825(4) -0.0026(3) 0.0112(3) 0.00760(18)
F1 0.072(3) 0.075(3) 0.072(4) -0.012(2) 0.019(3) 0.017(2)
F3 0.050(3) 0.093(4) 0.089(4) 0.004(3) -0.014(3) -0.003(2)
F2 0.059(3) 0.091(4) 0.067(3) -0.026(3) -0.004(2) 0.006(3)

loop_
_atom_type_symbol
_atom_type_description
_atom_type_scat_dispersion_real
_atom_type_scat_dispersion_imag
_atom_type_scat_source
C C 0.0033 0.0016 'International Tables Vol C Tables 4.2.6.8 and 6.1.1.4'
H H 0.0000 0.0000 'International Tables Vol C Tables 4.2.6.8 and 6.1.1.4'
N N 0.0061 0.0033 'International Tables Vol C Tables 4.2.6.8 and 6.1.1.4'
O O 0.0106 0.0060 'International Tables Vol C Tables 4.2.6.8 and 6.1.1.4'
F F 0.0171 0.0103 'International Tables Vol C Tables 4.2.6.8 and 6.1.1.4'
I I -0.4742 1.8119 'International Tables Vol C Tables 4.2.6.8 and 6.1.1.4'

loop_
_geom_angle_atom_site_label_1
_geom_angle_atom_site_label_2
_geom_angle_atom_site_label_3
_geom_angle
_geom_angle_site_symmetry_1
_geom_angle_site_symmetry_3
_geom_angle_publ_flag
O3 C2 C4 126.5(10) . . ?
O3 C2 N1 124.7(9) . . ?
N1 C2 C4 108.8(9) . . ?
C2 C4 H4A 110.4 . . ?
C2 C4 H4B 110.4 . . ?
H4A C4 H4B 108.6 . . ?
C5 C4 C2 106.8(10) . . ?
C5 C4 H4A 110.4 . . ?
C5 C4 H4B 110.4 . . ?
C4 C5 H5A 110.1 . . ?
C4 C5 H5B 110.1 . . ?
C4 C5 C6 107.9(10) . . ?
H5A C5 H5B 108.4 . . ?
C6 C5 H5A 110.1 . . ?
C6 C5 H5B 110.1 . . ?
C5 C6 H6A 110.7 . . ?
C5 C6 H6B 110.7 . . ?
H6A C6 H6B 108.8 . . ?
N1 C6 C5 105.2(8) . . ?
N1 C6 H6A 110.7 . . ?
N1 C6 H6B 110.7 . . ?
C2 N1 C6 110.4(7) . . ?
C2 N1 C7 130.5(8) . . ?
C7 N1 C6 117.6(7) . . ?
N1 C7 C9 119.5(7) . . ?
O8 C7 N1 118.7(8) . . ?
O8 C7 C9 121.8(8) . . ?
C14 C9 C7 117.6(7) . . ?
C10 C9 C7 123.1(7) . . ?
C10 C9 C14 119.2(8) . . ?
C9 C14 H14 119.9 . . ?
C13 C14 C9 120.2(8) . . ?
C13 C14 H14 119.9 . . ?
C14 C13 H13 119.8 . . ?
C14 C13 C12 120.3(8) . . ?
C12 C13 H13 119.8 . . ?
C13 C12 C11 120.1(9) . . ?
O15 C12 C13 116.4(8) . . ?
O15 C12 C11 123.5(9) . . ?
C12 C11 H11 120.4 . . ?
C10 C11 C12 119.1(8) . . ?
C10 C11 H11 120.4 . . ?
C9 C10 C11 121.1(8) . . ?
C9 C10 H10 119.5 . . ?
C11 C10 H10 119.5 . . ?
C12 O15 C16 117.8(8) . . ?
O15 C16 H16A 109.5 . . ?
O15 C16 H16B 109.5 . . ?
O15 C16 H16C 109.5 . . ?
H16A C16 H16B 109.5 . . ?
H16A C16 H16C 109.5 . . ?
H16B C16 H16C 109.5 . . ?
C17 C18 C19 117.8(8) . . ?
C17 C18 I1 122.3(6) . . ?
C19 C18 I1 119.7(7) . . ?
C18 C17 C22 123.1(8) . . ?
F1 C17 C18 118.3(8) . . ?
F1 C17 C22 118.6(8) . . ?
C17 C22 I3 121.4(7) . . ?
C21 C22 C17 116.9(8) . . ?
C21 C22 I3 121.7(7) . . ?
C20 C21 C22 122.8(8) . . ?
F3 C21 C22 119.1(8) . . ?
F3 C21 C20 118.1(8) . . ?
C21 C20 C19 117.3(8) . . ?
C21 C20 I2 121.9(6) . . ?
C19 C20 I2 120.8(7) . . ?
C18 C19 C20 122.1(8) . . ?
F2 C19 C18 119.8(8) . . ?
F2 C19 C20 118.1(7) . . ?

loop_
_geom_bond_atom_site_label_1
_geom_bond_atom_site_label_2
_geom_bond_distance
_geom_bond_site_symmetry_2
_geom_bond_publ_flag
O3 C2 1.218(12) . ?
C2 C4 1.472(18) . ?
C2 N1 1.376(12) . ?
C4 H4A 0.9700 . ?
C4 H4B 0.9700 . ?
C4 C5 1.449(18) . ?
C5 H5A 0.9700 . ?
C5 H5B 0.9700 . ?
C5 C6 1.486(15) . ?
C6 H6A 0.9700 . ?
C6 H6B 0.9700 . ?
C6 N1 1.466(12) . ?
N1 C7 1.393(12) . ?
C7 O8 1.211(10) . ?
C7 C9 1.495(12) . ?
C9 C14 1.394(11) . ?
C9 C10 1.380(12) . ?
C14 H14 0.9300 . ?
C14 C13 1.369(15) . ?
C13 H13 0.9300 . ?
C13 C12 1.386(15) . ?
C12 C11 1.390(13) . ?
C12 O15 1.371(12) . ?
C11 H11 0.9300 . ?
C11 C10 1.382(14) . ?
C10 H10 0.9300 . ?
O15 C16 1.414(16) . ?
C16 H16A 0.9600 . ?
C16 H16B 0.9600 . ?
C16 H16C 0.9600 . ?
C18 C17 1.365(13) . ?
C18 C19 1.381(12) . ?
C18 I1 2.088(9) . ?
C17 C22 1.386(13) . ?
C17 F1 1.334(10) . ?
C22 C21 1.381(14) . ?
C22 I3 2.070(9) . ?
C21 C20 1.381(13) . ?
C21 F3 1.349(10) . ?
C20 C19 1.390(12) . ?
C20 I2 2.088(8) . ?
C19 F2 1.333(10) . ?

loop_
_geom_torsion_atom_site_label_1
_geom_torsion_atom_site_label_2
_geom_torsion_atom_site_label_3
_geom_torsion_atom_site_label_4
_geom_torsion
_geom_torsion_site_symmetry_1
_geom_torsion_site_symmetry_2
_geom_torsion_site_symmetry_3
_geom_torsion_site_symmetry_4
_geom_torsion_publ_flag
O3 C2 C4 C5 -171.8(13) . . . . ?
O3 C2 N1 C6 171.5(10) . . . . ?
O3 C2 N1 C7 5.8(17) . . . . ?
C2 C4 C5 C6 -5.5(18) . . . . ?
C2 N1 C7 O8 158.5(10) . . . . ?
C2 N1 C7 C9 -22.1(13) . . . . ?
C4 C2 N1 C6 -9.7(13) . . . . ?
C4 C2 N1 C7 -175.3(10) . . . . ?
C4 C5 C6 N1 -0.1(17) . . . . ?
C5 C6 N1 C2 6.1(13) . . . . ?
C5 C6 N1 C7 173.8(10) . . . . ?
C6 N1 C7 O8 -6.3(12) . . . . ?
C6 N1 C7 C9 173.1(8) . . . . ?
N1 C2 C4 C5 9.4(16) . . . . ?
N1 C7 C9 C14 140.2(7) . . . . ?
N1 C7 C9 C10 -43.9(11) . . . . ?
C7 C9 C14 C13 177.5(8) . . . . ?
C7 C9 C10 C11 -177.0(7) . . . . ?
O8 C7 C9 C14 -40.5(11) . . . . ?
O8 C7 C9 C10 135.4(9) . . . . ?
C9 C14 C13 C12 -0.6(13) . . . . ?
C14 C9 C10 C11 -1.2(12) . . . . ?
C14 C13 C12 C11 -0.6(13) . . . . ?
C14 C13 C12 O15 179.6(8) . . . . ?
C13 C12 C11 C10 0.9(12) . . . . ?
C13 C12 O15 C16 -179.3(9) . . . . ?
C12 C11 C10 C9 0.0(13) . . . . ?
C11 C12 O15 C16 0.9(14) . . . . ?
C10 C9 C14 C13 1.5(12) . . . . ?
O15 C12 C11 C10 -179.3(8) . . . . ?
C18 C17 C22 C21 1.9(14) . . . . ?
C18 C17 C22 I3 -175.9(7) . . . . ?
C17 C18 C19 C20 -0.1(13) . . . . ?
C17 C18 C19 F2 180.0(8) . . . . ?
C17 C22 C21 C20 0.1(14) . . . . ?
C17 C22 C21 F3 177.4(8) . . . . ?
C22 C21 C20 C19 -1.9(14) . . . . ?
C22 C21 C20 I2 176.6(7) . . . . ?
C21 C20 C19 C18 1.9(13) . . . . ?
C21 C20 C19 F2 -178.1(8) . . . . ?
C19 C18 C17 C22 -2.0(13) . . . . ?
C19 C18 C17 F1 177.7(8) . . . . ?
I1 C18 C17 C22 173.5(7) . . . . ?
I1 C18 C17 F1 -6.9(11) . . . . ?
I1 C18 C19 C20 -175.6(7) . . . . ?
I1 C18 C19 F2 4.4(11) . . . . ?
I3 C22 C21 C20 178.0(7) . . . . ?
I3 C22 C21 F3 -4.7(13) . . . . ?
I2 C20 C19 C18 -176.6(6) . . . . ?
I2 C20 C19 F2 3.3(11) . . . . ?
F1 C17 C22 C21 -177.7(8) . . . . ?
F1 C17 C22 I3 4.4(11) . . . . ?
F3 C21 C20 C19 -179.3(8) . . . . ?
F3 C21 C20 I2 -0.7(12) . . . . ?
